data_1558409
loop_
_publ_author_name
'Kofod, Pauli'
'Larsen, Erik'
'Larsen, Sine'
'Wang, Dong-Ni'
'Springborg, Johan'
'Paulsen, Gudrun B.'

_publ_section_title
;
 Syntheses in Aqueous Solution and Crystal Structure of a Triamido-Bridged
 Dicobalt(III) Complex with the Ligands 1,4,7-Triazacyclononane and
 3-Thiapentane-1,5-diamine
;
_journal_name_full 'Acta Chemica Scandinavica'
_journal_page_first 283
_journal_page_last 289
_journal_paper_doi 10.3891/acta.chem.scand.48-0283
_journal_volume 48
_journal_year 1994
_chemical_formula_moiety 'C16 H41 Co2 N8 S, 3(Cl O4), O'
_chemical_formula_sum 'C16 H41 Cl3 Co2 N8 O13 S'
_chemical_formula_weight 809.84
_chemical_name_common
;
[Co(tacn-mu-N)(daes-mu2-N1,N2)Co(tacn)](ClO4.H2O)
;
_space_group_IT_number 61
_space_group_name_Hall '-P 2ac 2ab'
_space_group_name_H-M_alt 'P b c a'
_symmetry_cell_setting orthorhombic
_symmetry_Int_Tables_number 61
_symmetry_space_group_name_Hall '-P 2ac 2ab'
_symmetry_space_group_name_H-M 'P b c a'
_cell_angle_alpha 90.
_cell_angle_beta 90.
_cell_angle_gamma 90.
_cell_formula_units_Z 8
_cell_length_a 15.289(3)
_cell_length_b 21.392(4)
_cell_length_c 17.834(3)
_cell_volume 5832.8(19)
_diffrn_ambient_temperature 122
_diffrn_radiation_probe x-ray
_diffrn_radiation_type MoK\a
_diffrn_radiation_wavelength 0.71069
_exptl_absorpt_coefficient_mu 1.555
_exptl_crystal_density_diffrn 1.844
_exptl_crystal_F_000 3344
_refine_ls_goodness_of_fit_ref 0.90
_refine_ls_number_parameters 511
_refine_ls_number_reflns 3124
_refine_ls_R_factor_gt 0.028
_refine_ls_wR_factor_gt 0.038
_cod_data_source_file Acta-Chem-Scand-1994-48-283.cif
_cod_data_source_block 1
_cod_depositor_comments
;
O13 z atomic coordinate changed from 1.554(2) 
to 0.1554(2) (by guess...)
;
_cod_database_code 1558409

loop_
_space_group_symop_id
_space_group_symop_operation_xyz
1 x,y,z
2 1/2-x,-y,1/2+z
3 1/2+x,1/2-y,-z
4 -x,1/2+y,1/2-z
5 -x,-y,-z
6 1/2+x,y,1/2-z
7 1/2-x,1/2+y,z
8 x,1/2-y,1/2+z

loop_
_atom_site_label
_atom_site_type_symbol
_atom_site_thermal_displace_type
_atom_site_fract_x
_atom_site_fract_y
_atom_site_fract_z
_atom_site_occupancy
_atom_site_U_iso_or_equiv
_atom_site_calc_flag
_atom_site_refinement_flags
_atom_site_disorder_assembly
_atom_site_disorder_group
Co1 Co Uiso 0.75079(3) 0.33071(2) 0.03459(3) 1.000 0.0158(1) . . . .
Co2 Co Uiso 0.78070(3) 0.42919(2) 0.11424(3) 1.000 0.0146(1) . . . .
S S Uiso 0.68532(7) 0.24636(5) 0.08395(6) 1.000 0.0234(3) . . . .
Cl1 Cl Uiso 1.10259(6) 0.38055(4) 0.11929(5) 1.000 0.0222(3) . . . .
Cl2 Cl Uiso 0.59149(6) 0.60564(5) -0.03183(6) 1.000 0.0248(3) . . . .
Cl3 Cl Uiso 1.00391(7) 0.64572(4) 0.25399(6) 1.000 0.0252(3) . . . .
N11D N Uiso 0.8196(2) 0.34130(10) 0.1252(2) 1.000 0.0163(8) . . . .
N11 N Uiso 0.6829(2) 0.3377(2) -0.0596(2) 1.000 0.0224(8) . . . .
N12 N Uiso 0.8374(2) 0.2852(2) -0.0261(2) 1.000 0.0229(9) . . . .
N12D N Uiso 0.6737(2) 0.38490(10) 0.0900(2) 1.000 0.0166(8) . . . .
N13 N Uiso 0.8085(2) 0.40660(10) 0.0076(2) 1.000 0.0187(8) . . . .
N21 N Uiso 0.7335(2) 0.51330(10) 0.0955(2) 1.000 0.0182(8) . . . .
N22 N Uiso 0.8919(2) 0.4728(2) 0.1352(2) 1.000 0.0204(8) . . . .
N23 N Uiso 0.7544(2) 0.44640(10) 0.2201(2) 1.000 0.0180(8) . . . .
O11 O Uiso 1.0890(2) 0.44690(10) 0.1155(2) 1.000 0.0385(9) . . . .
C11 C Uiso 0.7247(3) 0.2997(2) -0.1205(2) 1.000 0.0334(11) . . . .
C11D C Uiso 0.7602(3) 0.2364(2) 0.1627(2) 1.000 0.0256(10) . . . .
C12 C Uiso 0.7879(3) 0.2543(2) -0.0875(2) 1.000 0.0322(11) . . . .
O12 O Uiso 1.1103(2) 0.3556(2) 0.0457(2) 1.000 0.0343(8) . . . .
C12D C Uiso 0.5909(3) 0.2874(2) 0.1224(3) 1.000 0.0310(11) . . . .
O13 O Uiso 1.0273(2) 0.3530(2) 0.1554(2) 1.000 0.0367(9) . . . .
C13 C Uiso 0.6798(3) 0.4058(2) -0.0777(2) 1.000 0.0242(10) . . . .
C13D C Uiso 0.7993(3) 0.2988(2) 0.1895(2) 1.000 0.0237(10) . . . .
C14 C Uiso 0.7683(3) 0.4346(2) -0.0604(2) 1.000 0.0227(10) . . . .
O14 O Uiso 1.1793(2) 0.3665(2) 0.1620(2) 1.000 0.0352(8) . . . .
C14D C Uiso 0.6154(3) 0.3541(2) 0.1472(2) 1.000 0.0270(10) . . . .
C15 C Uiso 0.9015(3) 0.3896(2) -0.0100(2) 1.000 0.0232(10) . . . .
C16 C Uiso 0.9047(3) 0.3302(2) -0.0550(2) 1.000 0.0266(10) . . . .
C21 C Uiso 0.8038(3) 0.5613(2) 0.057(2) 1.000 0.0265(10) . . . .
C22 C Uiso 0.8917(3) 0.5305(2) 0.0888(2) 1.000 0.0267(10) . . . .
C23 C Uiso 0.6652(3) 0.5240(2) 0.1541(2) 1.000 0.0279(10) . . . .
C24 C Uiso 0.7031(3) 0.5055(2) 0.2283(2) 1.000 0.0252(10) . . . .
C25 C Uiso 0.8397(3) 0.4465(2) 0.2603(2) 1.000 0.0269(10) . . . .
C26 C Uiso 0.9020(3) 0.4864(2) 0.2174(2) 1.000 0.0266(10) . . . .
O21 O Uiso 0.5920(2) 0.63750(10) -0.1028(2) 1.000 0.0333(8) . . . .
O22 O Uiso 0.6409(2) 0.64130(10) 0.0226(2) 1.000 0.0313(8) . . . .
O23 O Uiso 0.5037(2) 0.5986(2) -0.0060(2) 1.000 0.0375(9) . . . .
O24 O Uiso 0.6215(2) 0.54530(10) -0.0407(2) 1.000 0.0400(9) . . . .
O31 O Uiso 1.0525(2) 0.5996(2) 0.2131(2) 1.000 0.0377(9) . . . .
O32 O Uiso 0.9174(2) 0.64890(10) 0.2244(2) 1.000 0.0327(10) . . . .
O33 O Uiso 0.9989(2) 0.6274(2) 0.3306(2) 1.000 0.0469(10) . . . .
O34 O Uiso 1.0445(2) 0.7053(2) 0.2468(2) 1.000 0.0526(10) . . . .
Ow O Uiso 0.5006(2) 0.23350(10) 0.4361(2) 1.000 0.0421(9) . . . .

loop_
_atom_type_symbol
_atom_type_description
_atom_type_scat_dispersion_real
_atom_type_scat_dispersion_imag
_atom_type_scat_source
C C 0.0033 0.0016 ' International Tables Vol C Tables 4.2.6.8 and 6.1.1.4'
Cl Cl 0.1484 0.1585 ' International Tables Vol C Tables 4.2.6.8 and 6.1.1.4'
Co Co 0.3494 0.9721 ' International Tables Vol C Tables 4.2.6.8 and 6.1.1.4'
N N 0.0061 0.0033 ' International Tables Vol C Tables 4.2.6.8 and 6.1.1.4'
O O 0.0106 0.0060 ' International Tables Vol C Tables 4.2.6.8 and 6.1.1.4'
S S 0.1246 0.1234 ' International Tables Vol C Tables 4.2.6.8 and 6.1.1.4'

loop_
_geom_angle_atom_site_label_1
_geom_angle_atom_site_label_2
_geom_angle_atom_site_label_3
_geom_angle
_geom_angle_site_symmetry_1
_geom_angle_site_symmetry_2
_geom_angle_site_symmetry_3
_geom_angle_publ_flag
S Co1 N11D 90.52(8) . . . yes
S Co1 N11 99.19(12) . . . yes
S Co1 N12 96.79(12) . . . yes
S Co1 N12D 90.56(8) . . . yes
S Co1 N13 171.49(11) . . . yes
N11D Co1 N11 168.89(14) . . . yes
N11D Co1 N12 98.68(13) . . . yes
N11D Co1 N12D 80.46(13) . . . yes
N11D Co1 N13 81.96(13) . . . yes
N11 Co1 N12 85.61(14) . . . yes
N11 Co1 N12D 93.96(15) . . . yes
N11 Co1 N13 87.95(16) . . . yes
N12 Co1 N12D 172.62(14) . . . yes
N12 Co1 N13 88.34(15) . . . yes
N12D Co1 N13 84.28(12) . . . yes
N11D Co2 N12D 79.14(11) . . . yes
N11D Co2 N13 78.55(12) . . . yes
N11D Co2 N21 174.07(13) . . . yes
N11D Co2 N22 99.85(15) . . . yes
N11D Co2 N23 98.30(12) . . . yes
N12D Co2 N13 81.36(13) . . . yes
N12D Co2 N21 95.71(11) . . . yes
N12D Co2 N22 177.64(14) . . . yes
N12D Co2 N23 97.65(14) . . . yes
N13 Co2 N21 97.87(13) . . . yes
N13 Co2 N22 96.36(13) . . . yes
N13 Co2 N23 176.82(10) . . . yes
N21 Co2 N22 85.18(15) . . . yes
N21 Co2 N23 85.23(13) . . . yes
N22 Co2 N23 84.60(13) . . . yes
Co1 S C11D 96.66(14) . . . yes
Co1 S C12D 96.52(15) . . . yes
C11D S C12D 105.3(2) . . . yes
O12 Cl1 O13 108.9(2) . . . yes
O12 Cl1 O14 110.2(2) . . . yes
O13 Cl1 O14 109.3(2) . . . yes
O11 Cl1 O13 108.0(2) . . . yes
O11 Cl1 O14 110.6(2) . . . yes
O11 Cl1 O12 109.9(2) . . . yes
O21 Cl2 O22 109.74(17) . . . yes
O21 Cl2 O23 109.8(2) . . . yes
O23 Cl2 O24 104.6(2) . . . yes
O21 Cl2 O24 109.94(19) . . . yes
O22 Cl2 O23 109.3(2) . . . yes
O22 Cl2 O24 113.37(18) . . . yes
O31 Cl3 O32 108.98(19) . . . yes
O31 Cl3 O33 109.1(2) . . . yes
O31 Cl3 O34 110.1(2) . . . yes
O33 Cl3 O34 110.9(2) . . . yes
O32 Cl3 O33 108.6(2) . . . yes
O32 Cl3 O34 109.17(17) . . . yes
Co1 N11D C13D 117.0(2) . . . yes
Co1 N11D Co2 82.30(12) . . . yes
Co2 N11D C13D 126.2(3) . . . yes
Co1 N11 C11 110.5(2) . . . yes
Co1 N11 C13 105.9(3) . . . yes
C11 N11 C13 112.7(3) . . . yes
C12 N12 C16 112.4(3) . . . yes
Co1 N12 C12 106.4(2) . . . yes
Co1 N12 C16 109.5(3) . . . yes
Co1 N12D Co2 83.81(12) . . . yes
Co1 N12D C14D 116.5(2) . . . yes
Co2 N12D C14D 124.2(3) . . . yes
Co1 N13 C15 106.5(2) . . . yes
Co2 N13 C14 126.1(2) . . . yes
Co2 N13 C15 117.2(2) . . . yes
C14 N13 C15 108.6(3) . . . yes
Co1 N13 C14 110.9(2) . . . yes
Co1 N13 Co2 82.42(13) . . . yes
Co2 N21 C23 106.1(2) . . . yes
Co2 N21 C21 113.8(2) . . . yes
C21 N21 C23 131.0(8) . . . yes
Co2 N22 C26 111.4(3) . . . yes
C22 N22 C26 112.5(3) . . . yes
Co2 N22 C22 106.6(2) . . . yes
C24 N23 C25 114.3(3) . . . yes
Co2 N23 C24 111.1(2) . . . yes
Co2 N23 C25 106.5(2) . . . yes
N11 C11 C12 110.1(3) . . . yes
S C11D C13D 112.4(3) . . . yes
N12 C12 C11 109.3(3) . . . yes
S C12D C14D 111.2(3) . . . yes
N11 C13 C14 108.9(3) . . . yes
N11D C13D C11D 111.7(3) . . . yes
N13 C14 C13 111.8(3) . . . yes
N12D C14D C12D 110.8(3) . . . yes
N13 C15 C16 110.3(3) . . . yes
N12 C16 C15 109.7(3) . . . yes
N21 C21 C22 98.3(11) . . . yes
N22 C22 C21 122.8(7) . . . yes
N21 C23 C24 107.9(3) . . . yes
N23 C24 C23 109.9(3) . . . yes
N23 C25 C26 108.3(3) . . . yes
N22 C26 C25 108.9(3) . . . yes

loop_
_geom_bond_atom_site_label_1
_geom_bond_atom_site_label_2
_geom_bond_distance
_geom_bond_site_symmetry_1
_geom_bond_site_symmetry_2
_geom_bond_publ_flag
Co1 S 2.2434(12) . . yes
Co1 N11D 1.942(3) . . yes
Co1 N11 1.980(3) . . yes
Co1 N12 1.968(4) . . yes
Co1 N12D 1.926(3) . . yes
Co1 N13 1.909(3) . . yes
Co2 N11D 1.982(2) . . yes
Co2 N12D 1.939(3) . . yes
Co2 N13 2.008(4) . . yes
Co2 N21 1.967(2) . . yes
Co2 N22 1.975(3) . . yes
Co2 N23 1.965(4) . . yes
S C11D 1.824(4) . . yes
S C12D 1.823(5) . . yes
Cl1 O11 1.436(2) . . yes
Cl1 O12 1.422(4) . . yes
Cl1 O13 1.445(4) . . yes
Cl1 O14 1.430(3) . . yes
Cl2 O21 1.438(3) . . yes
Cl2 O22 1.447(3) . . yes
Cl2 O23 1.427(3) . . yes
Cl2 O24 1.379(3) . . yes
Cl3 O33 1.423(4) . . yes
Cl3 O34 1.423(4) . . yes
Cl3 O32 1.426(3) . . yes
Cl3 O31 1.434(4) . . yes
N11D C13D 1.496(5) . . yes
N11 C13 1.493(6) . . yes
N11 C11 1.500(5) . . yes
N12 C12 1.486(5) . . yes
N12 C16 1.500(6) . . yes
N12D C14D 1.506(5) . . yes
N13 C14 1.486(5) . . yes
N13 C15 1.501(5) . . yes
N21 C21 1.637(15) . . yes
N21 C23 1.495(5) . . yes
N22 C26 1.503(5) . . yes
N22 C22 1.486(6) . . yes
N23 C24 1.495(5) . . yes
N23 C25 1.488(5) . . yes
C11 C12 1.491(6) . . no
C11D C13D 1.539(6) . . no
C12D C14D 1.540(6) . . no
C13 C14 1.518(6) . . no
C15 C16 1.504(6) . . no
C21 C22 1.601(14) . . no
C23 C24 1.498(5) . . no
C25 C26 1.490(6) . . no

loop_
_geom_torsion_atom_site_label_1
_geom_torsion_atom_site_label_2
_geom_torsion_atom_site_label_3
_geom_torsion_atom_site_label_4
_geom_torsion
_geom_torsion_site_symmetry_1
_geom_torsion_site_symmetry_2
_geom_torsion_site_symmetry_3
_geom_torsion_site_symmetry_4
_geom_torsion_publ_flag
N11D Co1 S C11D -12.89(16) . . . . no
N11D Co1 S C12D 93.39(19) . . . . no
N11 Co1 S C11D 172.54(17) . . . . no
N11 Co1 S C12D -81.2(2) . . . . no
N12 Co1 S C11D 85.91(17) . . . . no
N12 Co1 S C12D -167.81(19) . . . . no
N12D Co1 S C11D -93.36(17) . . . . no
N12D Co1 S C12D 12.9(2) . . . . no
S Co1 N11D Co2 -132.47(9) . . . . no
S Co1 N11D C13D -5.7(2) . . . . no
N12 Co1 N11D Co2 130.58(14) . . . . no
N12 Co1 N11D C13D -102.6(3) . . . . no
N12D Co1 N11D Co2 -42.00(11) . . . . no
N12D Co1 N11D C13D 84.8(3) . . . . no
N13 Co1 N11D Co2 43.51(11) . . . . no
N13 Co1 N11D C13D 170.3(3) . . . . no
S Co1 N11 C11 -88.9(3) . . . . no
S Co1 N11 C13 148.8(2) . . . . no
N12 Co1 N11 C11 7.3(3) . . . . no
N12 Co1 N11 C13 -115.1(3) . . . . no
N12D Co1 N11 C11 179.9(3) . . . . no
N12D Co1 N11 C13 57.6(2) . . . . no
N13 Co1 N11 C11 95.8(3) . . . . no
N13 Co1 N11 C13 -26.6(2) . . . . no
S Co1 N12 C12 69.8(3) . . . . no
S Co1 N12 C16 -168.5(2) . . . . no
N11D Co1 N12 C12 161.4(3) . . . . no
N11D Co1 N12 C16 -76.9(3) . . . . no
N11 Co1 N12 C12 -29.0(3) . . . . no
N11 Co1 N12 C16 92.8(3) . . . . no
N13 Co1 N12 C12 -117.0(3) . . . . no
N13 Co1 N12 C16 4.7(3) . . . . no
S Co1 N12D Co2 133.39(9) . . . . no
S Co1 N12D C14D 8.1(3) . . . . no
N11D Co1 N12D Co2 42.96(11) . . . . no
N11D Co1 N12D C14D -82.3(3) . . . . no
N11 Co1 N12D Co2 -127.36(14) . . . . no
N11 Co1 N12D C14D 107.4(3) . . . . no
N13 Co1 N12D Co2 -39.82(13) . . . . no
N13 Co1 N12D C14D -165.1(3) . . . . no
N11D Co1 N13 Co2 -42.80(11) . . . . no
N11D Co1 N13 C14 -168.6(3) . . . . no
N11D Co1 N13 C15 73.4(2) . . . . no
N11 Co1 N13 Co2 132.53(13) . . . . no
N11 Co1 N13 C14 6.7(3) . . . . no
N11 Co1 N13 C15 -111.3(2) . . . . no
N12 Co1 N13 Co2 -141.80(13) . . . . no
N12 Co1 N13 C14 92.4(3) . . . . no
N12 Co1 N13 C15 -25.6(2) . . . . no
N12D Co1 N13 Co2 38.35(12) . . . . no
N12D Co1 N13 C14 -87.5(3) . . . . no
N12D Co1 N13 C15 154.5(3) . . . . no
N12D Co2 N11D Co1 41.86(13) . . . . no
N12D Co2 N11D C13D -76.1(3) . . . . no
N13 Co2 N11D Co1 -41.42(11) . . . . no
N13 Co2 N11D C13D -159.4(3) . . . . no
N22 Co2 N11D Co1 -135.98(13) . . . . no
N22 Co2 N11D C13D 106.0(3) . . . . no
N23 Co2 N11D Co1 138.11(12) . . . . no
N23 Co2 N11D C13D 20.1(3) . . . . no
N11D Co2 N12D Co1 -42.10(13) . . . . no
N11D Co2 N12D C14D 75.9(3) . . . . no
N13 Co2 N12D Co1 37.80(11) . . . . no
N13 Co2 N12D C14D 155.8(3) . . . . no
N21 Co2 N12D Co1 134.92(13) . . . . no
N21 Co2 N12D C14D -107.1(3) . . . . no
N23 Co2 N12D Co1 -139.14(11) . . . . no
N23 Co2 N12D C14D -21.2(3) . . . . no
N11D Co2 N13 Co1 42.26(11) . . . . no
N11D Co2 N13 C14 152.7(3) . . . . no
N11D Co2 N13 C15 -62.5(2) . . . . no
N12D Co2 N13 Co1 -38.32(10) . . . . no
N12D Co2 N13 C14 72.1(3) . . . . no
N12D Co2 N13 C15 -143.1(2) . . . . no
N21 Co2 N13 Co1 -132.95(11) . . . . no
N21 Co2 N13 C14 -22.5(3) . . . . no
N21 Co2 N13 C15 122.3(2) . . . . no
N22 Co2 N13 Co1 141.07(14) . . . . no
N22 Co2 N13 C14 -108.5(3) . . . . no
N22 Co2 N13 C15 36.3(3) . . . . no
N12D Co2 N21 C21 -143.0(13) . . . . no
N12D Co2 N21 C23 66.2(3) . . . . no
N13 Co2 N21 C21 -60.9(13) . . . . no
N13 Co2 N21 C23 148.2(2) . . . . no
N22 Co2 N21 C21 34.9(13) . . . . no
N22 Co2 N21 C23 -116.0(3) . . . . no
N23 Co2 N21 C21 119.8(13) . . . . no
N23 Co2 N21 C23 -31.1(2) . . . . no
N11D Co2 N22 C22 147.3(3) . . . . no
N11D Co2 N22 C26 -89.6(3) . . . . no
N13 Co2 N22 C22 67.9(3) . . . . no
N13 Co2 N22 C26 -169.1(3) . . . . no
N21 Co2 N22 C22 -29.5(3) . . . . no
N21 Co2 N22 C26 93.5(3) . . . . no
N23 Co2 N22 C22 -115.2(3) . . . . no
N23 Co2 N22 C26 7.9(3) . . . . no
N11D Co2 N23 C24 -166.6(2) . . . . no
N11D Co2 N23 C25 68.4(2) . . . . no
N12D Co2 N23 C24 -86.6(2) . . . . no
N12D Co2 N23 C25 148.4(2) . . . . no
N21 Co2 N23 C24 8.6(2) . . . . no
N21 Co2 N23 C25 -116.5(2) . . . . no
N22 Co2 N23 C24 94.2(3) . . . . no
N22 Co2 N23 C25 -30.9(2) . . . . no
Co1 S C11D C13D 30.2(3) . . . . no
C12D S C11D C13D -68.5(3) . . . . no
Co1 S C12D C14D -32.4(3) . . . . no
C11D S C12D C14D 66.4(4) . . . . no
Co2 N11D C13D C11D 127.6(3) . . . . no
Co1 N11D C13D C11D 26.8(4) . . . . no
C11 N11 C13 C14 -80.9(4) . . . . no
Co1 N11 C11 C12 16.4(4) . . . . no
Co1 N11 C13 C14 40.0(3) . . . . no
C13 N11 C11 C12 134.7(4) . . . . no
Co1 N12 C16 C15 17.8(4) . . . . no
C16 N12 C12 C11 -74.3(4) . . . . no
Co1 N12 C12 C11 45.5(4) . . . . no
C12 N12 C16 C15 135.8(4) . . . . no
Co2 N12D C14D C12D -132.5(3) . . . . no
Co1 N12D C14D C12D -31.4(4) . . . . no
Co1 N13 C15 C16 42.0(3) . . . . no
C15 N13 C14 C13 131.7(3) . . . . no
C14 N13 C15 C16 -77.5(4) . . . . no
Co1 N13 C14 C13 14.9(4) . . . . no
Co2 N13 C14 C13 -81.1(4) . . . . no
Co2 N13 C15 C16 131.9(2) . . . . no
Co2 N21 C21 C22 -27.5(17) . . . . no
C21 N21 C23 C24 -96.5(13) . . . . no
Co2 N21 C23 C24 47.4(3) . . . . no
C23 N21 C21 C22 114.3(6) . . . . no
C26 N22 C22 C21 -100.8(13) . . . . no
C22 N22 C26 C25 136.7(4) . . . . no
Co2 N22 C22 C21 21.6(13) . . . . no
Co2 N22 C26 C25 17.1(4) . . . . no
Co2 N23 C24 C23 16.2(4) . . . . no
C24 N23 C25 C26 -74.7(4) . . . . no
C25 N23 C24 C23 136.8(4) . . . . no
Co2 N23 C25 C26 48.3(3) . . . . no
N11 C11 C12 N12 -40.8(5) . . . . no
S C11D C13D N11D -38.5(4) . . . . no
S C12D C14D N12D 42.7(4) . . . . no
N11 C13 C14 N13 -36.9(4) . . . . no
N13 C15 C16 N12 -39.3(4) . . . . no
N21 C21 C22 N22 2.9(19) . . . . no
N21 C23 C24 N23 -41.7(4) . . . . no
N23 C25 C26 N22 -42.5(4) . . . . no
